data_4300783
loop_
_publ_author_name
'Gerd Fischer'
'Sebastian Herler'
'Peter Mayer'
'Axel Schulz'
'Alexander Villinger'
'Jan J. Weigand'

_publ_contact_author_address
;

Department Chemie und Biochemie

Ludwig-Maximilians Universit\"at

Butenandtstra\&se 5-13 (Haus F)

D-81377 M\"unchen

Bundesrepublik Deutschland

;
_publ_contact_author_email lex@cup.uni-muenchen.de
_publ_contact_author_fax +49-89-2180-77492
_publ_contact_author_name 'Axel Schulz'
_publ_section_title
;

Mono-, Di-, and Tricoordinated Phosphorus Attached to a N-N Unit: An

Experimental and Theoretical Study

;
_journal_name_full 'Inorganic Chemistry'
_journal_page_first 1740
_journal_page_last 1751
_journal_paper_doi 10.1021/ic048286m
_journal_volume 44
_journal_year 2005
_chemical_formula_moiety 'C15 H32 Cl N2 P Si3'
_chemical_formula_sum 'C15 H32 Cl N2 P Si3'
_chemical_formula_weight 391.111
_space_group_IT_number 14
_symmetry_cell_setting monoclinic
_symmetry_Int_Tables_number 14
_symmetry_space_group_name_Hall '-P 2yn'
_symmetry_space_group_name_H-M 'P 1 21/n 1'
_atom_sites_solution_hydrogens geom
_atom_sites_solution_primary direct
_atom_sites_solution_secondary difmap
_audit_author_name 'Mayer, P.'
_audit_block_code P_Cl_Ph_N2_SiMe3_h113_schulz
_audit_creation_date 29-Aug-03
_audit_creation_method 'form98_1/compatible with shelxl97-2'
_audit_update_record 23-Jun-04
_cell_angle_alpha 90.00
_cell_angle_beta 110.908(8)
_cell_angle_gamma 90.00
_cell_formula_units_Z 4
_cell_length_a 15.5811(12)
_cell_length_b 9.2489(8)
_cell_length_c 16.2147(11)
_cell_measurement_reflns_used 3882
_cell_measurement_temperature 200(2)
_cell_measurement_theta_max 27.8
_cell_measurement_theta_min 2.3
_cell_volume 2182.8(3)
_computing_cell_refinement 'Stoe IPDS software (Darmstadt, Germany)'
_computing_data_collection 'Stoe IPDS software (Darmstadt, Germany)'
_computing_data_reduction 'Stoe IPDS software (Darmstadt, Germany)'
_computing_structure_refinement 'SHELXL-97 (G. M. Sheldrick. University of G\"ottingen, 97-2 version)'
_computing_structure_solution
;

A. Altomare, M. C. Burla, M. Camalli, G. L. Cascarano, C. Giacovazzo, A.

Guagliardi, A. G. G. Moliterni, G. Polidori, R. Spagna: SIR97: a new tool for

crystal structure determination and refinement; J. Appl. Crystallogr. 1999,

32, 115-119.

;
_diffrn_ambient_temperature 200(2)
_diffrn_measured_fraction_theta_full 1.000
_diffrn_measured_fraction_theta_max 1.000
_diffrn_measurement_device 'image-plate area detector'
_diffrn_measurement_device_type 'Stoe IPDS'
_diffrn_measurement_method 'area detection'
_diffrn_orient_matrix_type
;first index: i in a~i~^*^, second: diffractometer xyz

 e.g. UB_21,UB_22,UB_23 are the xyz components of b^*^

;
_diffrn_orient_matrix_UB_11 0.060043
_diffrn_orient_matrix_UB_12 0.007224
_diffrn_orient_matrix_UB_13 -0.032603
_diffrn_orient_matrix_UB_21 -0.050974
_diffrn_orient_matrix_UB_22 0.045493
_diffrn_orient_matrix_UB_23 -0.083798
_diffrn_orient_matrix_UB_31 0.027878
_diffrn_orient_matrix_UB_32 0.058048
_diffrn_orient_matrix_UB_33 0.014554
_diffrn_radiation_collimation '0.5 mm collimator'
_diffrn_radiation_monochromator graphite
_diffrn_radiation_source 'fine-focus sealed tube'
_diffrn_radiation_type MoK\a
_diffrn_radiation_wavelength 0.71073
_diffrn_reflns_av_R_equivalents 0.0943
_diffrn_reflns_av_sigmaI/netI 0.1327
_diffrn_reflns_limit_h_max 16
_diffrn_reflns_limit_h_min -16
_diffrn_reflns_limit_k_max 9
_diffrn_reflns_limit_k_min -9
_diffrn_reflns_limit_l_max 17
_diffrn_reflns_limit_l_min -17
_diffrn_reflns_number 10197
_diffrn_reflns_theta_full 22.49
_diffrn_reflns_theta_max 22.49
_diffrn_reflns_theta_min 2.26
_diffrn_source_current 50_mA
_diffrn_source_power 2.75_kW
_diffrn_source_type 'Spellman DF4 Series'
_diffrn_source_voltage 55_kV
_exptl_absorpt_coefficient_mu 0.412
_exptl_absorpt_correction_type none
_exptl_crystal_colour colourless
_exptl_crystal_density_diffrn 1.19015(16)
_exptl_crystal_density_method 'not measured'
_exptl_crystal_description platelet
_exptl_crystal_F_000 840
_exptl_crystal_size_max 0.18
_exptl_crystal_size_mid 0.11
_exptl_crystal_size_min 0.05
_refine_diff_density_max 0.369
_refine_diff_density_min -0.290
_refine_diff_density_rms 0.060
_refine_ls_extinction_method none
_refine_ls_goodness_of_fit_ref 0.777
_refine_ls_hydrogen_treatment mixed
_refine_ls_matrix_type full
_refine_ls_number_parameters 199
_refine_ls_number_reflns 2838
_refine_ls_number_restraints 0
_refine_ls_restrained_S_all 0.777
_refine_ls_R_factor_all 0.0933
_refine_ls_R_factor_gt 0.0394
_refine_ls_shift/su_max 0.000
_refine_ls_shift/su_mean 0.000
_refine_ls_structure_factor_coef Fsqd
_refine_ls_weighting_details 'calc w=1/[\s^2^(Fo^2^)+(0.0259P)^2^+0.0000P] where P=(Fo^2^+2Fc^2^)/3'
_refine_ls_weighting_scheme calc
_refine_ls_wR_factor_gt 0.0733
_refine_ls_wR_factor_ref 0.0802
_reflns_number_gt 1573
_reflns_number_total 2838
_reflns_threshold_expression >2sigma(I)
_cod_data_source_file ic048286msi20050120_015024.cif
_cod_data_source_block h113
_cod_depositor_comments
;
The following automatic conversions were performed:

'_symmetry_cell_setting' tag value 'momoclinic' was replaced with
'monoclinic' value.

Automatic conversion script
Id: cif_fix_values 1646 2011-03-28 12:23:43Z adriana 
;
_cod_original_sg_symbol_H-M 'P 21/n'
_cod_database_code 4300783

loop_
_symmetry_equiv_pos_as_xyz
'x, y, z'
'-x+1/2, y+1/2, -z+1/2'
'-x, -y, -z'
'x-1/2, -y-1/2, z-1/2'

loop_
_atom_site_label
_atom_site_type_symbol
_atom_site_fract_x
_atom_site_fract_y
_atom_site_fract_z
_atom_site_U_iso_or_equiv
_atom_site_adp_type
_atom_site_occupancy
_atom_site_symmetry_multiplicity
_atom_site_calc_flag
_atom_site_refinement_flags
_atom_site_disorder_assembly
_atom_site_disorder_group
Cl Cl 0.34679(7) 0.19498(12) 0.64359(8) 0.0345(3) Uani 1 1 d . . .
P P 0.47479(8) 0.08242(12) 0.68890(8) 0.0218(3) Uani 1 1 d . . .
Si1 Si 0.43582(8) -0.14501(13) 0.81713(9) 0.0203(3) Uani 1 1 d . . .
Si2 Si 0.33502(8) -0.21016(14) 0.56705(9) 0.0247(3) Uani 1 1 d . . .
Si3 Si 0.54533(8) -0.27491(14) 0.65140(9) 0.0270(4) Uani 1 1 d . . .
N1 N 0.4529(2) -0.0829(3) 0.7201(2) 0.0152(8) Uani 1 1 d . . .
N2 N 0.4434(2) -0.1894(3) 0.6499(2) 0.0183(9) Uani 1 1 d . . .
C1 C 0.5264(3) 0.1783(4) 0.7946(3) 0.0196(11) Uani 1 1 d . . .
C2 C 0.4820(3) 0.2648(4) 0.8362(3) 0.0238(11) Uani 1 1 d . . .
H2 H 0.4173 0.2767 0.8111 0.029 Uiso 1 1 calc R . .
C3 C 0.5309(3) 0.3338(5) 0.9136(3) 0.0323(12) Uani 1 1 d . . .
H3 H 0.4992 0.3918 0.9419 0.039 Uiso 1 1 calc R . .
C4 C 0.6240(3) 0.3211(5) 0.9509(3) 0.0370(14) Uani 1 1 d . . .
H4 H 0.6569 0.3685 1.0050 0.044 Uiso 1 1 calc R . .
C5 C 0.6692(3) 0.2390(5) 0.9094(3) 0.0382(14) Uani 1 1 d . . .
H5 H 0.7342 0.2306 0.9344 0.046 Uiso 1 1 calc R . .
C6 C 0.6216(3) 0.1683(5) 0.8315(3) 0.0309(13) Uani 1 1 d . . .
H6 H 0.6540 0.1124 0.8030 0.037 Uiso 1 1 calc R . .
C7 C 0.5459(3) -0.1378(6) 0.9141(3) 0.0430(15) Uani 1 1 d . . .
H7A H 0.5926 -0.1957 0.9017 0.065 Uiso 1 1 calc R . .
H7B H 0.5360 -0.1767 0.9663 0.065 Uiso 1 1 calc R . .
H7C H 0.5668 -0.0373 0.9252 0.065 Uiso 1 1 calc R . .
C8 C 0.3480(3) -0.0350(5) 0.8413(3) 0.0310(13) Uani 1 1 d . . .
H8A H 0.2900 -0.0390 0.7909 0.047 Uiso 1 1 calc R . .
H8B H 0.3690 0.0655 0.8520 0.047 Uiso 1 1 calc R . .
H8C H 0.3388 -0.0734 0.8938 0.047 Uiso 1 1 calc R . .
C9 C 0.3974(3) -0.3366(4) 0.8015(3) 0.0321(13) Uani 1 1 d . . .
H9A H 0.4437 -0.3954 0.7891 0.048 Uiso 1 1 calc R . .
H9B H 0.3388 -0.3434 0.7519 0.048 Uiso 1 1 calc R . .
H9C H 0.3896 -0.3719 0.8554 0.048 Uiso 1 1 calc R . .
C10 C 0.2412(3) -0.1581(4) 0.6070(3) 0.0285(12) Uani 1 1 d . . .
H10A H 0.2461 -0.2153 0.6593 0.043 Uiso 1 1 calc R . .
H10B H 0.1816 -0.1764 0.5604 0.043 Uiso 1 1 calc R . .
H10C H 0.2464 -0.0551 0.6222 0.043 Uiso 1 1 calc R . .
C11 C 0.3228(3) -0.0978(5) 0.4682(3) 0.0368(13) Uani 1 1 d . . .
H11A H 0.3714 -0.1230 0.4457 0.055 Uiso 1 1 calc R . .
H11B H 0.3278 0.0047 0.4846 0.055 Uiso 1 1 calc R . .
H11C H 0.2627 -0.1160 0.4224 0.055 Uiso 1 1 calc R . .
C12 C 0.3203(3) -0.4054(4) 0.5329(3) 0.0390(14) Uani 1 1 d . . .
H12A H 0.3271 -0.4660 0.5844 0.058 Uiso 1 1 calc R . .
H12B H 0.3671 -0.4322 0.5082 0.058 Uiso 1 1 calc R . .
H12C H 0.2591 -0.4198 0.4881 0.058 Uiso 1 1 calc R . .
C13 C 0.5582(3) -0.4606(5) 0.6972(4) 0.0443(15) Uani 1 1 d . . .
H13A H 0.5048 -0.5188 0.6630 0.066 Uiso 1 1 calc R . .
H13B H 0.5625 -0.4566 0.7590 0.066 Uiso 1 1 calc R . .
H13C H 0.6142 -0.5045 0.6939 0.066 Uiso 1 1 calc R . .
C14 C 0.5434(3) -0.2833(5) 0.5364(3) 0.0374(13) Uani 1 1 d . . .
H14A H 0.5362 -0.1855 0.5116 0.056 Uiso 1 1 calc R . .
H14B H 0.4918 -0.3436 0.5007 0.056 Uiso 1 1 calc R . .
H14C H 0.6011 -0.3250 0.5363 0.056 Uiso 1 1 calc R . .
C15 C 0.6499(3) -0.1686(5) 0.7193(3) 0.0389(14) Uani 1 1 d . . .
H15A H 0.6448 -0.0694 0.6969 0.058 Uiso 1 1 calc R . .
H15B H 0.7051 -0.2140 0.7152 0.058 Uiso 1 1 calc R . .
H15C H 0.6542 -0.1672 0.7811 0.058 Uiso 1 1 calc R . .

loop_
_atom_site_aniso_label
_atom_site_aniso_U_11
_atom_site_aniso_U_22
_atom_site_aniso_U_33
_atom_site_aniso_U_23
_atom_site_aniso_U_13
_atom_site_aniso_U_12
Cl 0.0311(7) 0.0237(7) 0.0373(8) 0.0045(6) -0.0020(6) 0.0067(5)
P 0.0242(7) 0.0173(6) 0.0241(8) 0.0030(6) 0.0087(6) -0.0010(6)
Si1 0.0214(7) 0.0207(7) 0.0204(8) 0.0033(6) 0.0094(6) 0.0013(6)
Si2 0.0253(7) 0.0200(7) 0.0270(9) -0.0050(6) 0.0069(6) -0.0012(6)
Si3 0.0279(8) 0.0241(8) 0.0347(9) -0.0001(7) 0.0181(7) 0.0050(6)
N1 0.019(2) 0.0121(19) 0.017(2) -0.0004(17) 0.0107(17) -0.0020(16)
N2 0.0209(19) 0.0127(19) 0.023(2) -0.0025(18) 0.0093(17) 0.0001(16)
C1 0.019(3) 0.013(2) 0.027(3) 0.007(2) 0.007(2) -0.005(2)
C2 0.024(3) 0.022(3) 0.023(3) 0.005(2) 0.006(2) -0.003(2)
C3 0.045(3) 0.025(3) 0.029(3) -0.002(3) 0.017(3) -0.001(2)
C4 0.045(3) 0.035(3) 0.021(3) -0.008(3) -0.001(3) -0.010(3)
C5 0.028(3) 0.037(3) 0.037(4) -0.003(3) -0.002(3) -0.006(3)
C6 0.027(3) 0.025(3) 0.041(4) -0.006(3) 0.013(3) -0.001(2)
C7 0.032(3) 0.067(4) 0.023(3) 0.024(3) 0.001(2) -0.005(3)
C8 0.040(3) 0.031(3) 0.034(4) 0.001(2) 0.028(3) -0.006(2)
C9 0.048(3) 0.022(3) 0.037(3) 0.013(2) 0.028(3) 0.002(2)
C10 0.018(3) 0.026(3) 0.036(3) -0.002(2) 0.004(2) -0.002(2)
C11 0.038(3) 0.037(3) 0.025(3) 0.005(3) 0.000(2) 0.005(2)
C12 0.030(3) 0.025(3) 0.058(4) -0.015(3) 0.012(3) -0.008(2)
C13 0.049(3) 0.034(3) 0.060(4) 0.013(3) 0.032(3) 0.021(3)
C14 0.039(3) 0.043(3) 0.042(4) -0.006(3) 0.029(3) -0.002(3)
C15 0.020(3) 0.047(3) 0.052(4) -0.003(3) 0.017(3) 0.016(2)

loop_
_atom_type_symbol
_atom_type_description
_atom_type_scat_dispersion_real
_atom_type_scat_dispersion_imag
_atom_type_scat_source
C C 0.0033 0.0016 'International Tables Vol C Tables 4.2.6.8 and 6.1.1.4'
H H 0.0000 0.0000 'International Tables Vol C Tables 4.2.6.8 and 6.1.1.4'
N N 0.0061 0.0033 'International Tables Vol C Tables 4.2.6.8 and 6.1.1.4'
Si Si 0.0817 0.0704 'International Tables Vol C Tables 4.2.6.8 and 6.1.1.4'
P P 0.1023 0.0942 'International Tables Vol C Tables 4.2.6.8 and 6.1.1.4'
Cl Cl 0.1484 0.1585 'International Tables Vol C Tables 4.2.6.8 and 6.1.1.4'

loop_
_exptl_crystal_face_index_h
_exptl_crystal_face_index_k
_exptl_crystal_face_index_l
_exptl_crystal_face_perp_dist
-1 0 1 0.0290
1 0 -1 0.0210
-1 0 -1 0.0580
1 -8 6 0.0460
-2 9 -3 0.0660
-1 1 5 0.0710
-1 -2 10 0.0670
2 -2 -9 0.0630
8 3 -5 0.0680
-3 0 4 0.0250

loop_
_geom_angle_atom_site_label_1
_geom_angle_atom_site_label_2
_geom_angle_atom_site_label_3
_geom_angle
_geom_angle_site_symmetry_1
_geom_angle_site_symmetry_3
_geom_angle_publ_flag
N1 P C1 103.04(17) . . ?
N1 P Cl 106.35(12) . . ?
C1 P Cl 97.45(14) . . ?
N1 Si1 C8 111.29(18) . . ?
N1 Si1 C9 109.25(19) . . ?
C8 Si1 C9 109.0(2) . . ?
N1 Si1 C7 110.51(19) . . ?
C8 Si1 C7 109.1(2) . . ?
C9 Si1 C7 107.6(2) . . ?
N2 Si2 C11 111.91(19) . . ?
N2 Si2 C10 111.51(19) . . ?
C11 Si2 C10 107.6(2) . . ?
N2 Si2 C12 108.31(19) . . ?
C11 Si2 C12 108.6(2) . . ?
C10 Si2 C12 108.8(2) . . ?
N2 Si3 C13 112.87(19) . . ?
N2 Si3 C14 108.21(19) . . ?
C13 Si3 C14 109.0(2) . . ?
N2 Si3 C15 111.12(18) . . ?
C13 Si3 C15 107.6(2) . . ?
C14 Si3 C15 108.0(2) . . ?
N2 N1 P 110.5(2) . . ?
N2 N1 Si1 117.5(2) . . ?
P N1 Si1 132.0(2) . . ?
N1 N2 Si2 118.0(2) . . ?
N1 N2 Si3 116.6(2) . . ?
Si2 N2 Si3 125.2(2) . . ?
C2 C1 C6 118.1(4) . . ?
C2 C1 P 127.3(3) . . ?
C6 C1 P 114.4(3) . . ?
C3 C2 C1 120.4(4) . . ?
C3 C2 H2 119.8 . . ?
C1 C2 H2 119.8 . . ?
C4 C3 C2 121.5(5) . . ?
C4 C3 H3 119.3 . . ?
C2 C3 H3 119.3 . . ?
C3 C4 C5 118.9(4) . . ?
C3 C4 H4 120.5 . . ?
C5 C4 H4 120.5 . . ?
C4 C5 C6 120.7(4) . . ?
C4 C5 H5 119.6 . . ?
C6 C5 H5 119.6 . . ?
C5 C6 C1 120.4(4) . . ?
C5 C6 H6 119.8 . . ?
C1 C6 H6 119.8 . . ?
Si1 C7 H7A 109.5 . . ?
Si1 C7 H7B 109.5 . . ?
H7A C7 H7B 109.5 . . ?
Si1 C7 H7C 109.5 . . ?
H7A C7 H7C 109.5 . . ?
H7B C7 H7C 109.5 . . ?
Si1 C8 H8A 109.5 . . ?
Si1 C8 H8B 109.5 . . ?
H8A C8 H8B 109.5 . . ?
Si1 C8 H8C 109.5 . . ?
H8A C8 H8C 109.5 . . ?
H8B C8 H8C 109.5 . . ?
Si1 C9 H9A 109.5 . . ?
Si1 C9 H9B 109.5 . . ?
H9A C9 H9B 109.5 . . ?
Si1 C9 H9C 109.5 . . ?
H9A C9 H9C 109.5 . . ?
H9B C9 H9C 109.5 . . ?
Si2 C10 H10A 109.5 . . ?
Si2 C10 H10B 109.5 . . ?
H10A C10 H10B 109.5 . . ?
Si2 C10 H10C 109.5 . . ?
H10A C10 H10C 109.5 . . ?
H10B C10 H10C 109.5 . . ?
Si2 C11 H11A 109.5 . . ?
Si2 C11 H11B 109.5 . . ?
H11A C11 H11B 109.5 . . ?
Si2 C11 H11C 109.5 . . ?
H11A C11 H11C 109.5 . . ?
H11B C11 H11C 109.5 . . ?
Si2 C12 H12A 109.5 . . ?
Si2 C12 H12B 109.5 . . ?
H12A C12 H12B 109.5 . . ?
Si2 C12 H12C 109.5 . . ?
H12A C12 H12C 109.5 . . ?
H12B C12 H12C 109.5 . . ?
Si3 C13 H13A 109.5 . . ?
Si3 C13 H13B 109.5 . . ?
H13A C13 H13B 109.5 . . ?
Si3 C13 H13C 109.5 . . ?
H13A C13 H13C 109.5 . . ?
H13B C13 H13C 109.5 . . ?
Si3 C14 H14A 109.5 . . ?
Si3 C14 H14B 109.5 . . ?
H14A C14 H14B 109.5 . . ?
Si3 C14 H14C 109.5 . . ?
H14A C14 H14C 109.5 . . ?
H14B C14 H14C 109.5 . . ?
Si3 C15 H15A 109.5 . . ?
Si3 C15 H15B 109.5 . . ?
H15A C15 H15B 109.5 . . ?
Si3 C15 H15C 109.5 . . ?
H15A C15 H15C 109.5 . . ?
H15B C15 H15C 109.5 . . ?

loop_
_geom_bond_atom_site_label_1
_geom_bond_atom_site_label_2
_geom_bond_distance
_geom_bond_site_symmetry_2
_geom_bond_publ_flag
Cl P 2.1344(16) . ?
P N1 1.683(3) . ?
P C1 1.840(4) . ?
Si1 N1 1.781(3) . ?
Si1 C8 1.855(4) . ?
Si1 C9 1.858(4) . ?
Si1 C7 1.869(4) . ?
Si2 N2 1.753(3) . ?
Si2 C11 1.861(5) . ?
Si2 C10 1.862(4) . ?
Si2 C12 1.879(4) . ?
Si3 N2 1.767(3) . ?
Si3 C13 1.853(4) . ?
Si3 C14 1.855(5) . ?
Si3 C15 1.885(5) . ?
N1 N2 1.473(4) . ?
C1 C2 1.382(5) . ?
C1 C6 1.390(6) . ?
C2 C3 1.371(6) . ?
C2 H2 0.9500 . ?
C3 C4 1.362(6) . ?
C3 H3 0.9500 . ?
C4 C5 1.366(6) . ?
C4 H4 0.9500 . ?
C5 C6 1.380(6) . ?
C5 H5 0.9500 . ?
C6 H6 0.9500 . ?
C7 H7A 0.9800 . ?
C7 H7B 0.9800 . ?
C7 H7C 0.9800 . ?
C8 H8A 0.9800 . ?
C8 H8B 0.9800 . ?
C8 H8C 0.9800 . ?
C9 H9A 0.9800 . ?
C9 H9B 0.9800 . ?
C9 H9C 0.9800 . ?
C10 H10A 0.9800 . ?
C10 H10B 0.9800 . ?
C10 H10C 0.9800 . ?
C11 H11A 0.9800 . ?
C11 H11B 0.9800 . ?
C11 H11C 0.9800 . ?
C12 H12A 0.9800 . ?
C12 H12B 0.9800 . ?
C12 H12C 0.9800 . ?
C13 H13A 0.9800 . ?
C13 H13B 0.9800 . ?
C13 H13C 0.9800 . ?
C14 H14A 0.9800 . ?
C14 H14B 0.9800 . ?
C14 H14C 0.9800 . ?
C15 H15A 0.9800 . ?
C15 H15B 0.9800 . ?
C15 H15C 0.9800 . ?

loop_
_geom_contact_atom_site_label_1
_geom_contact_atom_site_label_2
_geom_contact_distance
_geom_contact_site_symmetry_1
_geom_contact_site_symmetry_2
_geom_contact_publ_flag
? ? ? ? ? ?

loop_
_geom_hbond_atom_site_label_D
_geom_hbond_atom_site_label_H
_geom_hbond_atom_site_label_A
_geom_hbond_distance_DH
_geom_hbond_distance_HA
_geom_hbond_distance_DA
_geom_hbond_angle_DHA
_geom_hbond_site_symmetry_A
_geom_hbond_publ_flag
? ? ? ? ? ? ? ? ?

loop_
_geom_torsion_atom_site_label_1
_geom_torsion_atom_site_label_2
_geom_torsion_atom_site_label_3
_geom_torsion_atom_site_label_4
_geom_torsion
_geom_torsion_site_symmetry_1
_geom_torsion_site_symmetry_2
_geom_torsion_site_symmetry_3
_geom_torsion_site_symmetry_4
_geom_torsion_publ_flag
C1 P N1 N2 -159.2(2) . . . . ?
Cl P N1 N2 98.8(2) . . . . ?
C1 P N1 Si1 23.4(3) . . . . ?
Cl P N1 Si1 -78.5(2) . . . . ?
C8 Si1 N1 N2 -125.9(3) . . . . ?
C9 Si1 N1 N2 -5.5(3) . . . . ?
C7 Si1 N1 N2 112.8(3) . . . . ?
C8 Si1 N1 P 51.3(3) . . . . ?
C9 Si1 N1 P 171.7(2) . . . . ?
C7 Si1 N1 P -70.1(3) . . . . ?
P N1 N2 Si2 -86.4(3) . . . . ?
Si1 N1 N2 Si2 91.3(3) . . . . ?
P N1 N2 Si3 88.4(3) . . . . ?
Si1 N1 N2 Si3 -93.9(3) . . . . ?
C11 Si2 N2 N1 94.8(3) . . . . ?
C10 Si2 N2 N1 -25.8(3) . . . . ?
C12 Si2 N2 N1 -145.6(3) . . . . ?
C11 Si2 N2 Si3 -79.5(3) . . . . ?
C10 Si2 N2 Si3 159.9(2) . . . . ?
C12 Si2 N2 Si3 40.1(3) . . . . ?
C13 Si3 N2 N1 101.9(3) . . . . ?
C14 Si3 N2 N1 -137.5(3) . . . . ?
C15 Si3 N2 N1 -19.1(3) . . . . ?
C13 Si3 N2 Si2 -83.8(3) . . . . ?
C14 Si3 N2 Si2 36.9(3) . . . . ?
C15 Si3 N2 Si2 155.3(3) . . . . ?
N1 P C1 C2 -93.8(4) . . . . ?
Cl P C1 C2 14.9(4) . . . . ?
N1 P C1 C6 91.1(3) . . . . ?
Cl P C1 C6 -160.2(3) . . . . ?
C6 C1 C2 C3 -2.5(6) . . . . ?
P C1 C2 C3 -177.4(3) . . . . ?
C1 C2 C3 C4 0.9(7) . . . . ?
C2 C3 C4 C5 0.8(7) . . . . ?
C3 C4 C5 C6 -1.0(7) . . . . ?
C4 C5 C6 C1 -0.7(7) . . . . ?
C2 C1 C6 C5 2.4(6) . . . . ?
P C1 C6 C5 178.0(4) . . . . ?
